data_4102494
loop_
_publ_author_name
'Jeffrey D. Rinehart'
'Katie R. Meihaus'
'Jeffrey R. Long'

_publ_contact_author
;
        Jeffrey R. Long
        Department of Chemistry
        University of California, Berkeley
        United States of America
;
_publ_contact_author_email jrlong@berkeley.edu
_publ_contact_author_fax '510 642-8369'
_publ_contact_author_phone '510 642-0860'
_publ_section_title
;
 Observation of a Secondary Slow Relaxation Process for the Field-Induced
 Single-Molecule Magnet U(H2BPz2)3
;
_journal_name_full 'Journal of the American Chemical Society'
_journal_page_first 7572
_journal_page_last 7573
_journal_paper_doi 10.1021/ja1009019
_journal_volume 132
_journal_year 2010
_chemical_formula_moiety 'U N12 B3 H24 C18'
_chemical_formula_sum 'C18 H24 B3 N12 U'
_chemical_formula_weight 678.927
_chemical_name_systematic
; 
 ? 
;
_space_group_IT_number 15
_symmetry_cell_setting monoclinic
_symmetry_space_group_name_Hall '-C 2yc'
_symmetry_space_group_name_H-M 'C 1 2/c 1'
_atom_sites_solution_hydrogens geom
_atom_sites_solution_primary direct
_atom_sites_solution_secondary difmap
_audit_creation_method SHELXL-97
_cell_angle_alpha 90.000(5)
_cell_angle_beta 98.356(5)
_cell_angle_gamma 90.000(5)
_cell_formula_units_Z 8
_cell_length_a 18.504(5)
_cell_length_b 15.432(5)
_cell_length_c 18.133(5)
_cell_measurement_reflns_used 6195
_cell_measurement_temperature 163(2)
_cell_measurement_theta_max 25.21
_cell_measurement_theta_min 2.64
_cell_volume 5123(3)
_computing_cell_refinement 'Bruker APEX2 v. 2009.1'
_computing_data_collection 'Bruker APEX2 v. 2009.1'
_computing_data_reduction 'Bruker APEX2 v. 2009.1'
_computing_structure_refinement 'SHELXL-97 (Sheldrick, 1997)'
_computing_structure_solution SIR-97
_diffrn_ambient_temperature 163(2)
_diffrn_detector_area_resol_mean 8.192
_diffrn_measured_fraction_theta_full 0.996
_diffrn_measured_fraction_theta_max 0.996
_diffrn_measurement_device_type 'Bruker SMART 1000 CCD'
_diffrn_measurement_method '\f and \w scans'
_diffrn_radiation_monochromator graphite
_diffrn_radiation_source 'fine-focus sealed tube'
_diffrn_radiation_type MoK\a
_diffrn_radiation_wavelength 0.71069
_diffrn_reflns_av_R_equivalents 0.0561
_diffrn_reflns_av_sigmaI/netI 0.0512
_diffrn_reflns_limit_h_max 22
_diffrn_reflns_limit_h_min -22
_diffrn_reflns_limit_k_max 18
_diffrn_reflns_limit_k_min -18
_diffrn_reflns_limit_l_max 21
_diffrn_reflns_limit_l_min -21
_diffrn_reflns_number 21735
_diffrn_reflns_theta_full 25.50
_diffrn_reflns_theta_max 25.50
_diffrn_reflns_theta_min 2.64
_exptl_absorpt_coefficient_mu 6.368
_exptl_absorpt_correction_T_max 0.7452
_exptl_absorpt_correction_T_min 0.4966
_exptl_absorpt_correction_type multi-scan
_exptl_absorpt_process_details SADABS
_exptl_crystal_colour purple
_exptl_crystal_density_diffrn 1.761
_exptl_crystal_density_method 'not measured'
_exptl_crystal_description plate
_exptl_crystal_F_000 2584
_exptl_crystal_size_max 0.22
_exptl_crystal_size_mid 0.20
_exptl_crystal_size_min 0.01
_refine_diff_density_max 1.926
_refine_diff_density_min -0.771
_refine_diff_density_rms 0.125
_refine_ls_extinction_method none
_refine_ls_goodness_of_fit_ref 1.038
_refine_ls_hydrogen_treatment constr
_refine_ls_matrix_type full
_refine_ls_number_parameters 307
_refine_ls_number_reflns 4752
_refine_ls_number_restraints 0
_refine_ls_restrained_S_all 1.038
_refine_ls_R_factor_all 0.0602
_refine_ls_R_factor_gt 0.0313
_refine_ls_shift/su_max 0.003
_refine_ls_shift/su_mean 0.000
_refine_ls_structure_factor_coef Fsqd
_refine_ls_weighting_details 'calc w=1/[\s^2^(Fo^2^)+(0.0218P)^2^+10.5817P] where P=(Fo^2^+2Fc^2^)/3'
_refine_ls_weighting_scheme calc
_refine_ls_wR_factor_gt 0.0557
_refine_ls_wR_factor_ref 0.0639
_reflns_number_gt 3463
_reflns_number_total 4752
_reflns_threshold_expression >2sigma(I)
_cod_data_source_file ja1009019_si_002.cif
_cod_data_source_block km1m
_cod_original_sg_symbol_Hall -C2yc
_cod_database_code 4102494

loop_
_symmetry_equiv_pos_as_xyz
'x, y, z'
'-x, y, -z+1/2'
'x+1/2, y+1/2, z'
'-x+1/2, y+1/2, -z+1/2'
'-x, -y, -z'
'x, -y, z-1/2'
'-x+1/2, -y+1/2, -z'
'x+1/2, -y+1/2, z-1/2'

loop_
_atom_site_label
_atom_site_type_symbol
_atom_site_fract_x
_atom_site_fract_y
_atom_site_fract_z
_atom_site_U_iso_or_equiv
_atom_site_adp_type
_atom_site_occupancy
_atom_site_symmetry_multiplicity
_atom_site_calc_flag
_atom_site_refinement_flags
U1 U 0.286177(10) 0.039659(12) 0.654199(12) 0.03246(8) Uani 1 1 d .
N3 N 0.1396(2) 0.0765(3) 0.7403(3) 0.0316(10) Uani 1 1 d .
N5 N 0.2874(2) 0.1218(3) 0.5347(3) 0.0374(11) Uani 1 1 d .
N9 N 0.3808(2) -0.0224(3) 0.7523(3) 0.0382(12) Uani 1 1 d .
N1 N 0.1644(2) -0.0293(3) 0.5960(3) 0.0384(11) Uani 1 1 d .
N4 N 0.2096(2) 0.0474(3) 0.7599(3) 0.0361(11) Uani 1 1 d .
C5 C 0.1535(3) 0.0490(4) 0.8603(4) 0.0506(16) Uani 1 1 d .
H5 H 0.1445 0.0429 0.9092 0.061 Uiso 1 1 calc R
N12 N 0.3391(2) -0.0757(3) 0.5785(3) 0.0395(12) Uani 1 1 d .
N7 N 0.3922(2) 0.2137(3) 0.6615(3) 0.0358(11) Uani 1 1 d .
N10 N 0.3842(2) -0.1111(3) 0.7522(3) 0.0388(12) Uani 1 1 d .
C16 C 0.4359(3) -0.1369(4) 0.8071(3) 0.0463(16) Uani 1 1 d .
H16 H 0.4485 -0.1942 0.8184 0.056 Uiso 1 1 calc R
N2 N 0.1037(2) 0.0142(3) 0.6120(3) 0.0340(11) Uani 1 1 d .
N8 N 0.3427(2) 0.1826(3) 0.7037(3) 0.0381(12) Uani 1 1 d .
N6 N 0.3529(2) 0.1607(3) 0.5296(3) 0.0367(11) Uani 1 1 d .
N11 N 0.3517(2) -0.1533(3) 0.6156(3) 0.0403(12) Uani 1 1 d .
C4 C 0.1068(3) 0.0768(4) 0.8008(3) 0.0436(15) Uani 1 1 d .
H4 H 0.0587 0.0937 0.8021 0.052 Uiso 1 1 calc R
C15 C 0.3804(3) -0.2085(4) 0.5710(4) 0.0560(18) Uani 1 1 d .
H15 H 0.3932 -0.2656 0.5829 0.067 Uiso 1 1 calc R
C7 C 0.3355(3) 0.2433(4) 0.7539(3) 0.0459(15) Uani 1 1 d .
H7 H 0.3052 0.2385 0.7904 0.055 Uiso 1 1 calc R
C11 C 0.2846(4) 0.1797(4) 0.4213(4) 0.0550(17) Uani 1 1 d .
H11 H 0.2684 0.1961 0.3724 0.066 Uiso 1 1 calc R
B3 B 0.4132(3) 0.1575(4) 0.5978(4) 0.0413(17) Uani 1 1 d .
H3A H 0.4205 0.0980 0.6146 0.050 Uiso 1 1 calc R
H3B H 0.4588 0.1783 0.5837 0.050 Uiso 1 1 calc R
C14 C 0.3879(3) -0.1687(4) 0.5054(4) 0.0601(18) Uani 1 1 d .
H14 H 0.4063 -0.1921 0.4647 0.072 Uiso 1 1 calc R
C9 C 0.4135(3) 0.2923(4) 0.6869(4) 0.0533(17) Uani 1 1 d .
H9 H 0.4474 0.3270 0.6676 0.064 Uiso 1 1 calc R
C18 C 0.4318(3) 0.0043(4) 0.8080(3) 0.0451(15) Uani 1 1 d .
H18 H 0.4419 0.0619 0.8205 0.054 Uiso 1 1 calc R
C2 C 0.0652(3) -0.1063(4) 0.5534(3) 0.0493(16) Uani 1 1 d .
H2 H 0.0355 -0.1501 0.5306 0.059 Uiso 1 1 calc R
C12 C 0.2467(3) 0.1344(4) 0.4685(3) 0.0451(15) Uani 1 1 d .
H12 H 0.1989 0.1152 0.4560 0.054 Uiso 1 1 calc R
C10 C 0.3512(4) 0.1951(4) 0.4618(3) 0.0469(15) Uani 1 1 d .
H10 H 0.3894 0.2247 0.4450 0.056 Uiso 1 1 calc R
C8 C 0.3783(3) 0.3140(4) 0.7452(4) 0.0564(18) Uani 1 1 d .
H8 H 0.3823 0.3651 0.7727 0.068 Uiso 1 1 calc R
C3 C 0.0442(3) -0.0333(4) 0.5858(3) 0.0415(14) Uani 1 1 d .
H3 H -0.0038 -0.0182 0.5894 0.050 Uiso 1 1 calc R
C1 C 0.1406(3) -0.1015(4) 0.5617(3) 0.0446(15) Uani 1 1 d .
H1 H 0.1705 -0.1436 0.5453 0.054 Uiso 1 1 calc R
C13 C 0.3621(3) -0.0855(4) 0.5133(4) 0.0467(16) Uani 1 1 d .
H13 H 0.3610 -0.0423 0.4774 0.056 Uiso 1 1 calc R
B1 B 0.1138(3) 0.0983(4) 0.6577(4) 0.0337(15) Uani 1 1 d .
H1A H 0.0679 0.1297 0.6530 0.040 Uiso 1 1 calc R
H1B H 0.1497 0.1349 0.6389 0.040 Uiso 1 1 calc R
C6 C 0.2176(3) 0.0318(4) 0.8326(3) 0.0448(15) Uani 1 1 d .
H6 H 0.2604 0.0121 0.8608 0.054 Uiso 1 1 calc R
C17 C 0.4674(3) -0.0660(4) 0.8442(4) 0.0501(17) Uani 1 1 d .
H17 H 0.5045 -0.0653 0.8848 0.060 Uiso 1 1 calc R
B2 B 0.3303(3) -0.1609(4) 0.6943(4) 0.0447(18) Uani 1 1 d .
H2A H 0.3297 -0.2215 0.7084 0.054 Uiso 1 1 calc R
H2B H 0.2814 -0.1378 0.6939 0.054 Uiso 1 1 calc R

loop_
_atom_site_aniso_label
_atom_site_aniso_U_11
_atom_site_aniso_U_22
_atom_site_aniso_U_33
_atom_site_aniso_U_23
_atom_site_aniso_U_13
_atom_site_aniso_U_12
U1 0.02518(10) 0.03433(12) 0.03920(14) 0.00405(11) 0.00913(8) 0.00158(10)
N3 0.029(2) 0.036(2) 0.031(3) -0.003(2) 0.008(2) -0.0028(18)
N5 0.034(2) 0.036(3) 0.043(3) 0.001(2) 0.009(2) 0.000(2)
N9 0.027(2) 0.040(3) 0.047(3) -0.001(2) 0.004(2) 0.0004(19)
N1 0.029(2) 0.041(3) 0.046(3) -0.007(2) 0.010(2) 0.002(2)
N4 0.032(2) 0.041(3) 0.035(3) 0.001(2) 0.004(2) 0.003(2)
C5 0.060(4) 0.065(4) 0.031(4) -0.004(3) 0.018(3) -0.004(3)
N12 0.037(3) 0.041(3) 0.043(4) 0.000(2) 0.011(2) 0.003(2)
N7 0.029(2) 0.040(3) 0.039(3) -0.003(2) 0.007(2) -0.005(2)
N10 0.031(2) 0.042(3) 0.046(3) 0.012(2) 0.014(2) 0.005(2)
C16 0.032(3) 0.060(4) 0.048(4) 0.020(3) 0.010(3) 0.013(3)
N2 0.028(2) 0.040(3) 0.034(3) 0.000(2) 0.004(2) 0.0024(18)
N8 0.030(2) 0.041(3) 0.045(3) 0.000(2) 0.009(2) 0.002(2)
N6 0.043(3) 0.034(3) 0.035(3) 0.000(2) 0.013(2) -0.001(2)
N11 0.036(2) 0.035(3) 0.050(4) -0.003(2) 0.007(2) 0.000(2)
C4 0.040(3) 0.055(4) 0.038(4) -0.005(3) 0.015(3) 0.002(3)
C15 0.063(4) 0.036(4) 0.070(6) -0.015(4) 0.013(4) 0.003(3)
C7 0.038(3) 0.057(4) 0.042(4) -0.003(3) 0.006(3) 0.008(3)
C11 0.081(5) 0.052(4) 0.032(4) 0.005(3) 0.008(4) 0.010(4)
B3 0.034(3) 0.046(4) 0.049(5) 0.005(3) 0.020(3) 0.002(3)
C14 0.068(4) 0.062(5) 0.052(5) -0.011(4) 0.015(4) 0.007(4)
C9 0.047(4) 0.052(4) 0.059(5) -0.006(3) 0.004(3) -0.019(3)
C18 0.032(3) 0.058(4) 0.045(4) -0.005(3) 0.006(3) -0.004(3)
C2 0.042(3) 0.051(4) 0.051(5) -0.006(3) -0.005(3) -0.008(3)
C12 0.044(3) 0.046(4) 0.043(4) -0.012(3) -0.003(3) 0.005(3)
C10 0.066(4) 0.044(4) 0.035(4) 0.003(3) 0.023(3) -0.002(3)
C8 0.060(4) 0.049(4) 0.060(5) -0.020(3) 0.011(4) -0.009(3)
C3 0.032(3) 0.049(4) 0.042(4) 0.002(3) -0.001(3) 0.003(3)
C1 0.050(3) 0.046(4) 0.037(4) -0.005(3) 0.007(3) 0.001(3)
C13 0.046(3) 0.050(4) 0.043(4) -0.003(3) 0.005(3) -0.001(3)
B1 0.028(3) 0.034(4) 0.039(5) 0.005(3) 0.007(3) 0.004(3)
C6 0.042(3) 0.054(4) 0.037(4) 0.005(3) 0.002(3) -0.003(3)
C17 0.035(3) 0.074(5) 0.041(4) 0.006(3) 0.004(3) 0.004(3)
B2 0.031(3) 0.041(4) 0.064(6) 0.007(4) 0.014(4) -0.005(3)

loop_
_atom_type_symbol
_atom_type_description
_atom_type_scat_dispersion_real
_atom_type_scat_dispersion_imag
_atom_type_scat_source
C C 0.0033 0.0016 'International Tables Vol C Tables 4.2.6.8 and 6.1.1.4'
H H 0.0000 0.0000 'International Tables Vol C Tables 4.2.6.8 and 6.1.1.4'
B B 0.0013 0.0007 'International Tables Vol C Tables 4.2.6.8 and 6.1.1.4'
N N 0.0061 0.0033 'International Tables Vol C Tables 4.2.6.8 and 6.1.1.4'
U U -9.6767 9.6646 'International Tables Vol C Tables 4.2.6.8 and 6.1.1.4'

loop_
_geom_angle_atom_site_label_1
_geom_angle_atom_site_label_2
_geom_angle_atom_site_label_3
_geom_angle
N9 U1 N5 135.56(13)
N9 U1 N12 80.21(15)
N5 U1 N12 80.44(15)
N9 U1 N4 83.76(14)
N5 U1 N4 134.50(13)
N12 U1 N4 138.01(14)
N9 U1 N8 82.62(14)
N5 U1 N8 79.23(15)
N12 U1 N8 128.95(14)
N4 U1 N8 86.47(14)
N9 U1 N1 127.90(14)
N5 U1 N1 88.39(14)
N12 U1 N1 82.66(14)
N4 U1 N1 77.19(14)
N8 U1 N1 142.36(13)
C4 N3 N4 108.4(5)
C4 N3 B1 133.4(5)
N4 N3 B1 118.2(4)
C12 N5 N6 105.4(5)
C12 N5 U1 140.8(4)
N6 N5 U1 113.5(3)
C18 N9 N10 106.2(4)
C18 N9 U1 139.6(4)
N10 N9 U1 114.2(3)
C1 N1 N2 106.5(4)
C1 N1 U1 138.9(4)
N2 N1 U1 113.9(3)
C6 N4 N3 106.4(4)
C6 N4 U1 138.2(4)
N3 N4 U1 115.4(3)
C4 C5 C6 104.7(5)
C13 N12 N11 106.5(5)
C13 N12 U1 140.0(4)
N11 N12 U1 113.4(3)
C9 N7 N8 108.3(5)
C9 N7 B3 132.5(5)
N8 N7 B3 119.1(4)
C16 N10 N9 108.9(5)
C16 N10 B2 132.9(5)
N9 N10 B2 118.2(4)
N10 C16 C17 109.6(5)
C3 N2 N1 108.1(4)
C3 N2 B1 132.6(4)
N1 N2 B1 119.2(4)
C7 N8 N7 106.2(4)
C7 N8 U1 140.9(4)
N7 N8 U1 112.4(3)
C10 N6 N5 109.5(5)
C10 N6 B3 131.9(5)
N5 N6 B3 118.6(4)
C15 N11 N12 108.1(5)
C15 N11 B2 133.7(5)
N12 N11 B2 118.1(4)
N3 C4 C5 110.0(5)
N11 C15 C14 110.0(6)
N8 C7 C8 111.4(6)
C10 C11 C12 104.9(6)
N7 B3 N6 110.5(4)
C15 C14 C13 104.3(6)
N7 C9 C8 109.9(5)
N9 C18 C17 110.5(6)
C3 C2 C1 105.0(5)
N5 C12 C11 111.3(5)
N6 C10 C11 109.0(6)
C9 C8 C7 104.1(6)
N2 C3 C2 109.4(5)
N1 C1 C2 111.0(5)
N12 C13 C14 111.1(6)
N2 B1 N3 109.6(4)
N4 C6 C5 110.5(5)
C16 C17 C18 104.7(6)
N11 B2 N10 111.3(4)

loop_
_geom_bond_atom_site_label_1
_geom_bond_atom_site_label_2
_geom_bond_distance
U1 N9 2.498(4)
U1 N5 2.514(5)
U1 N12 2.530(5)
U1 N4 2.547(4)
U1 N8 2.548(4)
U1 N1 2.575(4)
N3 C4 1.330(7)
N3 N4 1.368(5)
N3 B1 1.541(7)
N5 C12 1.334(7)
N5 N6 1.367(5)
N9 C18 1.344(7)
N9 N10 1.370(6)
N1 C1 1.321(7)
N1 N2 1.374(5)
N4 C6 1.326(7)
C5 C4 1.351(8)
C5 C6 1.380(7)
N12 C13 1.322(7)
N12 N11 1.378(6)
N7 C9 1.337(7)
N7 N8 1.364(6)
N7 B3 1.540(8)
N10 C16 1.337(7)
N10 B2 1.544(8)
C16 C17 1.369(8)
N2 C3 1.351(6)
N2 B1 1.537(7)
N8 C7 1.327(7)
N6 C10 1.336(7)
N6 B3 1.541(8)
N11 C15 1.336(7)
N11 B2 1.539(8)
C15 C14 1.364(9)
C7 C8 1.371(8)
C11 C10 1.360(8)
C11 C12 1.374(8)
C14 C13 1.384(8)
C9 C8 1.362(8)
C18 C17 1.383(8)
C2 C3 1.353(8)
C2 C1 1.382(7)
